data_7156928
loop_
_publ_author_name
'Salam, Abdus'
'Ray, Sayan'
'Zaid, Md Abu'
'Kumar, Dileep'
'Khan, Tabrez'

_publ_section_title
;
 Total syntheses of several iridolactones and the putative structure of
 noriridoid scholarein A: an intramolecular Pauson-Khand reaction based
 one-stop synthetic solution.
;
_journal_issue 28
_journal_name_full 'Organic &amp; biomolecular chemistry'
_journal_page_first 6831
_journal_page_last 6842
_journal_paper_doi 10.1039/c9ob00855a
_journal_volume 17
_journal_year 2019
_chemical_formula_sum 'C16 H19 N O5'
_chemical_formula_weight 305.32
_space_group_crystal_system triclinic
_space_group_IT_number 2
_space_group_name_Hall '-P 1'
_space_group_name_H-M_alt 'P -1'
_symmetry_space_group_name_Hall '-P 1'
_symmetry_space_group_name_H-M 'P -1'
_atom_sites_solution_hydrogens geom
_audit_creation_method SHELXL-2014/7
_audit_update_record
;
2019-02-19 deposited with the CCDC.    2019-06-20 downloaded from the CCDC.
;
_cell_angle_alpha 85.482(15)
_cell_angle_beta 85.127(14)
_cell_angle_gamma 68.851(13)
_cell_formula_units_Z 2
_cell_length_a 6.691(2)
_cell_length_b 7.895(3)
_cell_length_c 15.590(6)
_cell_measurement_reflns_used 25758
_cell_measurement_temperature 110(2)
_cell_measurement_theta_max 28.709
_cell_measurement_theta_min 2.626
_cell_volume 764.3(5)
_computing_structure_refinement 'SHELXL-2014/7 (Sheldrick, 2014)'
_diffrn_ambient_temperature 110(2)
_diffrn_measured_fraction_theta_full 0.990
_diffrn_measured_fraction_theta_max 0.980
_diffrn_measurement_device_type 'Bruker D8 Venture'
_diffrn_radiation_type MoK\a
_diffrn_radiation_wavelength 0.71073
_diffrn_reflns_av_R_equivalents 0.0798
_diffrn_reflns_av_unetI/netI 0.0455
_diffrn_reflns_Laue_measured_fraction_full 0.990
_diffrn_reflns_Laue_measured_fraction_max 0.980
_diffrn_reflns_limit_h_max 8
_diffrn_reflns_limit_h_min -8
_diffrn_reflns_limit_k_max 10
_diffrn_reflns_limit_k_min -10
_diffrn_reflns_limit_l_max 20
_diffrn_reflns_limit_l_min -20
_diffrn_reflns_number 25758
_diffrn_reflns_point_group_measured_fraction_full 0.990
_diffrn_reflns_point_group_measured_fraction_max 0.980
_diffrn_reflns_theta_full 25.242
_diffrn_reflns_theta_max 28.709
_diffrn_reflns_theta_min 2.626
_diffrn_source 'fine-focus sealed tube'
_exptl_absorpt_coefficient_mu 0.099
_exptl_crystal_colour 'Yellow colour'
_exptl_crystal_density_diffrn 1.327
_exptl_crystal_description Niddle
_exptl_crystal_F_000 324
_refine_diff_density_max 0.256
_refine_diff_density_min -0.231
_refine_diff_density_rms 0.036
_refine_ls_extinction_method none
_refine_ls_goodness_of_fit_ref 1.034
_refine_ls_hydrogen_treatment constr
_refine_ls_matrix_type full
_refine_ls_number_parameters 200
_refine_ls_number_reflns 3863
_refine_ls_number_restraints 0
_refine_ls_restrained_S_all 1.034
_refine_ls_R_factor_all 0.0838
_refine_ls_R_factor_gt 0.0581
_refine_ls_shift/su_max 0.000
_refine_ls_shift/su_mean 0.000
_refine_ls_structure_factor_coef Fsqd
_refine_ls_weighting_details 'w=1/[\s^2^(Fo^2^)+(0.0673P)^2^+0.2250P] where P=(Fo^2^+2Fc^2^)/3'
_refine_ls_weighting_scheme calc
_refine_ls_wR_factor_gt 0.1493
_refine_ls_wR_factor_ref 0.1722
_reflns_Friedel_coverage 0.000
_reflns_number_gt 2724
_reflns_number_total 3863
_reflns_threshold_expression 'I > 2\s(I)'
_cod_data_source_file c9ob00855a2.cif
_cod_data_source_block mo_SR_01_0m
_cod_depositor_comments 'Adding full bibliography for 7156928.cif.'
_cod_original_cell_volume 764.3(4)
_cod_database_code 7156928
_shelx_shelxl_version_number 2014/7
_shelx_space_group_comment
;
The symmetry employed for this shelxl refinement is uniquely defined
by the following loop, which should always be used as a source of
symmetry information in preference to the above space-group names.
They are only intended as comments.
;

loop_
_space_group_symop_operation_xyz
'x, y, z'
'-x, -y, -z'

loop_
_atom_site_label
_atom_site_type_symbol
_atom_site_fract_x
_atom_site_fract_y
_atom_site_fract_z
_atom_site_U_iso_or_equiv
_atom_site_adp_type
_atom_site_occupancy
_atom_site_site_symmetry_order
_atom_site_calc_flag
_atom_site_refinement_flags_posn
_atom_site_refinement_flags_adp
O4 O 0.21559(19) 0.63230(16) 0.25464(8) 0.0544(3) Uani 1 1 d . .
O1 O 0.9213(3) 0.1593(2) 0.55316(10) 0.0780(5) Uani 1 1 d . .
O3 O -0.0347(2) 0.5216(2) 0.31035(10) 0.0784(5) Uani 1 1 d . .
C10 C 0.4263(4) 0.6731(3) 0.09901(16) 0.0945(9) Uani 1 1 d . .
H10A H 0.4942 0.7214 0.0516 0.142 Uiso 1 1 calc R U
H10B H 0.4050 0.5668 0.0820 0.142 Uiso 1 1 calc R U
H10C H 0.5161 0.6410 0.1470 0.142 Uiso 1 1 calc R U
O5 O 0.1660(3) 1.2032(2) 0.04364(10) 0.0770(5) Uani 1 1 d . .
O2 O 0.6893(3) 0.0534(2) 0.61661(10) 0.0918(5) Uani 1 1 d . .
N1 N 0.7467(3) 0.1419(2) 0.55888(9) 0.0607(4) Uani 1 1 d . .
C3 C 0.5919(3) 0.2359(2) 0.49296(10) 0.0505(4) Uani 1 1 d . .
C4 C 0.6654(3) 0.3078(3) 0.41934(11) 0.0580(4) Uani 1 1 d . .
H4 H 0.8099 0.2926 0.4101 0.070 Uiso 1 1 calc R U
C5 C 0.5192(3) 0.4036(3) 0.35904(11) 0.0560(4) Uani 1 1 d . .
H5 H 0.5653 0.4552 0.3092 0.067 Uiso 1 1 calc R U
C6 C 0.3060(3) 0.4229(2) 0.37233(10) 0.0480(4) Uani 1 1 d . .
C7 C 0.1420(3) 0.5290(2) 0.31010(11) 0.0530(4) Uani 1 1 d . .
C8 C 0.0704(3) 0.7491(2) 0.19082(11) 0.0544(4) Uani 1 1 d . .
H8 H -0.0044 0.6829 0.1638 0.065 Uiso 1 1 calc R U
C13 C -0.0875(3) 0.9191(3) 0.23222(12) 0.0582(5) Uani 1 1 d . .
H13A H -0.2317 0.9436 0.2150 0.070 Uiso 1 1 calc R U
H13B H -0.0880 0.9031 0.2946 0.070 Uiso 1 1 calc R U
C12 C -0.0122(3) 1.0752(2) 0.20087(10) 0.0507(4) Uani 1 1 d . .
H12 H -0.0147 1.1477 0.2495 0.061 Uiso 1 1 calc R U
C14 C -0.1474(3) 1.1979(3) 0.12981(13) 0.0609(5) Uani 1 1 d . .
H14A H -0.1772 1.1230 0.0899 0.073 Uiso 1 1 calc R U
H14B H -0.2835 1.2761 0.1555 0.073 Uiso 1 1 calc R U
C15 C -0.0351(4) 1.3133(3) 0.08131(16) 0.0772(6) Uani 1 1 d . .
H15A H -0.1242 1.3875 0.0365 0.093 Uiso 1 1 calc R U
H15B H -0.0132 1.3939 0.1203 0.093 Uiso 1 1 calc R U
C2 C 0.3813(3) 0.2515(3) 0.50815(12) 0.0607(5) Uani 1 1 d . .
H2 H 0.3361 0.2004 0.5584 0.073 Uiso 1 1 calc R U
C1 C 0.2377(3) 0.3453(3) 0.44679(12) 0.0590(5) Uani 1 1 d . .
H1A H 0.0943 0.3564 0.4555 0.071 Uiso 1 1 calc R U
C9 C 0.2105(3) 0.8154(2) 0.12493(11) 0.0565(5) Uani 1 1 d . .
H9 H 0.1309 0.8589 0.0728 0.068 Uiso 1 1 calc R U
C11 C 0.2197(3) 0.9800(3) 0.16615(11) 0.0530(4) Uani 1 1 d . .
H11 H 0.3098 0.9366 0.2155 0.064 Uiso 1 1 calc R U
C16 C 0.3064(4) 1.1051(3) 0.10869(15) 0.0764(6) Uani 1 1 d . .
H16A H 0.3305 1.1909 0.1440 0.092 Uiso 1 1 calc R U
H16B H 0.4437 1.0334 0.0815 0.092 Uiso 1 1 calc R U

loop_
_atom_site_aniso_label
_atom_site_aniso_U_11
_atom_site_aniso_U_22
_atom_site_aniso_U_33
_atom_site_aniso_U_23
_atom_site_aniso_U_13
_atom_site_aniso_U_12
O4 0.0575(7) 0.0532(7) 0.0516(7) 0.0128(5) -0.0100(5) -0.0203(6)
O1 0.0708(9) 0.0916(11) 0.0658(9) -0.0007(8) -0.0190(7) -0.0194(8)
O3 0.0668(9) 0.0921(11) 0.0860(10) 0.0267(9) -0.0218(7) -0.0426(8)
C10 0.0950(17) 0.0778(15) 0.0661(13) 0.0074(11) 0.0234(12) 0.0141(13)
O5 0.0835(10) 0.0807(10) 0.0646(9) 0.0207(7) 0.0007(7) -0.0326(8)
O2 0.1291(15) 0.0950(12) 0.0628(9) 0.0257(9) -0.0333(9) -0.0539(11)
N1 0.0846(12) 0.0534(9) 0.0421(8) -0.0035(6) -0.0103(7) -0.0204(8)
C3 0.0632(10) 0.0440(8) 0.0424(8) -0.0043(7) -0.0071(7) -0.0154(7)
C4 0.0541(10) 0.0694(12) 0.0468(9) 0.0009(8) -0.0034(7) -0.0181(8)
C5 0.0580(10) 0.0666(11) 0.0426(8) 0.0055(8) -0.0002(7) -0.0234(8)
C6 0.0568(9) 0.0431(8) 0.0444(8) -0.0004(6) -0.0032(7) -0.0184(7)
C7 0.0578(10) 0.0495(9) 0.0530(9) 0.0028(7) -0.0054(7) -0.0213(8)
C8 0.0601(10) 0.0524(10) 0.0486(9) 0.0060(7) -0.0145(7) -0.0167(8)
C13 0.0495(9) 0.0656(11) 0.0526(9) 0.0081(8) 0.0001(7) -0.0154(8)
C12 0.0568(9) 0.0520(9) 0.0397(8) -0.0073(7) 0.0005(7) -0.0150(7)
C14 0.0613(10) 0.0505(10) 0.0580(10) 0.0035(8) -0.0027(8) -0.0058(8)
C15 0.0960(16) 0.0535(11) 0.0769(14) 0.0099(10) -0.0074(12) -0.0225(11)
C2 0.0777(13) 0.0610(11) 0.0458(9) 0.0082(8) -0.0022(8) -0.0302(10)
C1 0.0592(10) 0.0629(11) 0.0576(10) 0.0074(8) -0.0008(8) -0.0279(9)
C9 0.0640(10) 0.0537(10) 0.0373(8) 0.0007(7) 0.0002(7) -0.0048(8)
C11 0.0494(9) 0.0680(11) 0.0407(8) 0.0040(7) -0.0046(6) -0.0208(8)
C16 0.0678(12) 0.0950(17) 0.0731(13) 0.0143(12) -0.0058(10) -0.0407(12)

loop_
_atom_type_symbol
_atom_type_description
_atom_type_scat_dispersion_real
_atom_type_scat_dispersion_imag
_atom_type_scat_source
C C 0.0033 0.0016 'International Tables Vol C Tables 4.2.6.8 and 6.1.1.4'
H H 0.0000 0.0000 'International Tables Vol C Tables 4.2.6.8 and 6.1.1.4'
N N 0.0061 0.0033 'International Tables Vol C Tables 4.2.6.8 and 6.1.1.4'
O O 0.0106 0.0060 'International Tables Vol C Tables 4.2.6.8 and 6.1.1.4'

loop_
_geom_angle_atom_site_label_1
_geom_angle_atom_site_label_2
_geom_angle_atom_site_label_3
_geom_angle
C7 O4 C8 117.99(14)
C9 C10 H10A 109.5
C9 C10 H10B 109.5
H10A C10 H10B 109.5
C9 C10 H10C 109.5
H10A C10 H10C 109.5
H10B C10 H10C 109.5
C15 O5 C16 110.48(17)
O2 N1 O1 124.06(18)
O2 N1 C3 117.25(18)
O1 N1 C3 118.69(16)
C2 C3 C4 122.64(16)
C2 C3 N1 119.25(16)
C4 C3 N1 118.10(17)
C3 C4 C5 118.43(17)
C3 C4 H4 120.8
C5 C4 H4 120.8
C6 C5 C4 120.54(16)
C6 C5 H5 119.7
C4 C5 H5 119.7
C5 C6 C1 119.55(16)
C5 C6 C7 122.29(15)
C1 C6 C7 118.15(16)
O3 C7 O4 124.29(17)
O3 C7 C6 124.19(16)
O4 C7 C6 111.51(15)
O4 C8 C9 105.92(14)
O4 C8 C13 110.29(14)
C9 C8 C13 105.85(14)
O4 C8 H8 111.5
C9 C8 H8 111.5
C13 C8 H8 111.5
C12 C13 C8 106.55(14)
C12 C13 H13A 110.4
C8 C13 H13A 110.4
C12 C13 H13B 110.4
C8 C13 H13B 110.4
H13A C13 H13B 108.6
C13 C12 C11 103.94(14)
C13 C12 C14 112.61(15)
C11 C12 C14 110.55(14)
C13 C12 H12 109.9
C11 C12 H12 109.9
C14 C12 H12 109.9
C15 C14 C12 111.82(17)
C15 C14 H14A 109.3
C12 C14 H14A 109.3
C15 C14 H14B 109.3
C12 C14 H14B 109.3
H14A C14 H14B 107.9
O5 C15 C14 110.77(16)
O5 C15 H15A 109.5
C14 C15 H15A 109.5
O5 C15 H15B 109.5
C14 C15 H15B 109.5
H15A C15 H15B 108.1
C3 C2 C1 118.29(16)
C3 C2 H2 120.9
C1 C2 H2 120.9
C2 C1 C6 120.54(17)
C2 C1 H1A 119.7
C6 C1 H1A 119.7
C11 C9 C10 115.70(19)
C11 C9 C8 102.41(14)
C10 C9 C8 115.31(16)
C11 C9 H9 107.6
C10 C9 H9 107.6
C8 C9 H9 107.6
C16 C11 C9 116.40(16)
C16 C11 C12 112.91(16)
C9 C11 C12 103.18(14)
C16 C11 H11 108.0
C9 C11 H11 108.0
C12 C11 H11 108.0
O5 C16 C11 113.01(17)
O5 C16 H16A 109.0
C11 C16 H16A 109.0
O5 C16 H16B 109.0
C11 C16 H16B 109.0
H16A C16 H16B 107.8

loop_
_geom_bond_atom_site_label_1
_geom_bond_atom_site_label_2
_geom_bond_distance
O4 C7 1.327(2)
O4 C8 1.469(2)
O1 N1 1.219(2)
O3 C7 1.204(2)
C10 C9 1.521(3)
C10 H10A 0.9600
C10 H10B 0.9600
C10 H10C 0.9600
O5 C15 1.419(3)
O5 C16 1.423(3)
O2 N1 1.217(2)
N1 C3 1.478(2)
C3 C2 1.371(3)
C3 C4 1.373(2)
C4 C5 1.387(2)
C4 H4 0.9300
C5 C6 1.378(2)
C5 H5 0.9300
C6 C1 1.390(2)
C6 C7 1.495(2)
C8 C9 1.521(3)
C8 C13 1.527(3)
C8 H8 0.9800
C13 C12 1.524(3)
C13 H13A 0.9700
C13 H13B 0.9700
C12 C11 1.531(2)
C12 C14 1.534(2)
C12 H12 0.9800
C14 C15 1.502(3)
C14 H14A 0.9700
C14 H14B 0.9700
C15 H15A 0.9700
C15 H15B 0.9700
C2 C1 1.385(3)
C2 H2 0.9300
C1 H1A 0.9300
C9 C11 1.517(3)
C9 H9 0.9800
C11 C16 1.517(3)
C11 H11 0.9800
C16 H16A 0.9700
C16 H16B 0.9700

loop_
_geom_hbond_atom_site_label_D
_geom_hbond_atom_site_label_H
_geom_hbond_atom_site_label_A
_geom_hbond_distance_DH
_geom_hbond_distance_HA
_geom_hbond_distance_DA
_geom_hbond_angle_DHA
_geom_hbond_site_symmetry_A
C11 H11 O2 0.98 2.63 3.465(3) 143.7 2_666
C13 H13B O1 0.97 2.64 3.553(3) 156.1 2_666
C11 H11 O2 0.98 2.63 3.465(3) 143.7 2_666
C13 H13B O1 0.97 2.64 3.553(3) 156.1 2_666
C13 H13B O1 0.97 2.64 3.553(3) 156.1 2_666
C11 H11 O2 0.98 2.63 3.465(3) 143.7 2_666

loop_
_geom_torsion_atom_site_label_1
_geom_torsion_atom_site_label_2
_geom_torsion_atom_site_label_3
_geom_torsion_atom_site_label_4
_geom_torsion
O2 N1 C3 C2 13.2(2)
O1 N1 C3 C2 -165.69(17)
O2 N1 C3 C4 -168.12(18)
O1 N1 C3 C4 12.9(2)
C2 C3 C4 C5 1.6(3)
N1 C3 C4 C5 -177.00(16)
C3 C4 C5 C6 -1.2(3)
C4 C5 C6 C1 -0.1(3)
C4 C5 C6 C7 178.43(17)
C8 O4 C7 O3 1.8(3)
C8 O4 C7 C6 -178.23(13)
C5 C6 C7 O3 165.4(2)
C1 C6 C7 O3 -16.0(3)
C5 C6 C7 O4 -14.6(2)
C1 C6 C7 O4 163.96(16)
C7 O4 C8 C9 -167.28(14)
C7 O4 C8 C13 78.62(19)
O4 C8 C13 C12 104.78(16)
C9 C8 C13 C12 -9.36(18)
C8 C13 C12 C11 -16.88(18)
C8 C13 C12 C14 102.80(16)
C13 C12 C14 C15 -162.58(16)
C11 C12 C14 C15 -46.8(2)
C16 O5 C15 C14 -64.4(2)
C12 C14 C15 O5 58.3(2)
C4 C3 C2 C1 -0.7(3)
N1 C3 C2 C1 177.91(16)
C3 C2 C1 C6 -0.7(3)
C5 C6 C1 C2 1.1(3)
C7 C6 C1 C2 -177.53(16)
O4 C8 C9 C11 -85.05(15)
C13 C8 C9 C11 32.07(17)
O4 C8 C9 C10 41.5(2)
C13 C8 C9 C10 158.61(19)
C10 C9 C11 C16 66.9(2)
C8 C9 C11 C16 -166.85(15)
C10 C9 C11 C12 -168.90(15)
C8 C9 C11 C12 -42.62(16)
C13 C12 C11 C16 163.44(16)
C14 C12 C11 C16 42.4(2)
C13 C12 C11 C9 36.94(16)
C14 C12 C11 C9 -84.13(17)
C15 O5 C16 C11 60.1(2)
C9 C11 C16 O5 69.5(2)
C12 C11 C16 O5 -49.6(2)
